data_7124676
loop_
_publ_author_name
'Vidal-Albalat, A'
'Swiderek, K.'
'Izquierdo, J.'
'Rodr\'iguez, S'
'Moliner, V.'
'Gonz\'alez, F V'

_publ_section_title
;
 Catalytic enantioselective epoxidation of nitroalkenes.
;
_journal_issue 65
_journal_name_full 'Chemical communications (Cambridge, England)'
_journal_page_first 10060
_journal_page_last 10063
_journal_paper_doi 10.1039/c6cc03539f
_journal_volume 52
_journal_year 2016
_chemical_absolute_configuration unk
_chemical_formula_moiety 'C14 H11 N O3'
_chemical_formula_sum 'C14 H11 N O3'
_chemical_formula_weight 241.24
_chemical_name_systematic (2S,3R)-2-nitro-2,3-diphenyloxirane
_space_group_crystal_system monoclinic
_space_group_IT_number 4
_space_group_name_Hall 'P 2yb'
_space_group_name_H-M_alt 'P 1 21 1'
_atom_sites_solution_hydrogens geom
_atom_sites_solution_primary iterative
_atom_sites_solution_secondary difmap
_audit_creation_date 2014-09-30
_audit_creation_method
;
  Olex2 1.2-ac2
  (compiled 2012.03.27 svn.r2268, GUI svn.r4156)
;
_audit_update_record
;
2016-02-22 deposited with the CCDC.
2016-07-18 downloaded from the CCDC.
;
_cell_angle_alpha 90.00
_cell_angle_beta 94.415(3)
_cell_angle_gamma 90.00
_cell_formula_units_Z 2
_cell_length_a 8.6028(3)
_cell_length_b 6.2292(3)
_cell_length_c 11.4861(4)
_cell_measurement_reflns_used 4210
_cell_measurement_temperature 200(2)
_cell_measurement_theta_max 71.1810
_cell_measurement_theta_min 3.8500
_cell_volume 613.70(4)
_computing_cell_refinement
;
CrysAlisPro, Agilent Technologies,
Version 1.171.37.31 (release 14-01-2014 CrysAlis171 .NET)
(compiled Jan 14 2014,18:38:05)
;
_computing_data_collection
;
CrysAlisPro, Agilent Technologies,
Version 1.171.37.31 (release 14-01-2014 CrysAlis171 .NET)
(compiled Jan 14 2014,18:38:05)
;
_computing_data_reduction
;
CrysAlisPro, Agilent Technologies,
Version 1.171.37.31 (release 14-01-2014 CrysAlis171 .NET)
(compiled Jan 14 2014,18:38:05)
;
_computing_molecular_graphics
;
O. V. Dolomanov, L. J. Bourhis, R. J. Gildea, J. A. K. Howard and H. Puschmann,
OLEX2: a complete structure solution, refinement and analysis program.
J. Appl. Cryst. (2009). 42, 339-341.
;
_computing_publication_material
;
O. V. Dolomanov, L. J. Bourhis, R. J. Gildea, J. A. K. Howard and H. Puschmann,
OLEX2: a complete structure solution, refinement and analysis program.
J. Appl. Cryst. (2009). 42, 339-341.
;
_computing_structure_refinement
;
SHELXL, G.M. Sheldrick, Acta Cryst.
(2008). A64, 112-122
;
_computing_structure_solution 'J. Appl. Cryst. (2007) 40, 786-790'
_diffrn_ambient_temperature 200
_diffrn_detector 'CCD plate'
_diffrn_detector_area_resol_mean 10.4051
_diffrn_detector_type Atlas
_diffrn_measured_fraction_theta_full 0.9984
_diffrn_measured_fraction_theta_max 0.9552
_diffrn_measurement_details
;
#__ type_ start__ end____ width___ exp.time_
  1 omega -130.00  -35.80   0.6000    1.0000
omega____ theta____ kappa____ phi______ frames
    -      -37.7307 -178.0000   90.0000 157

#__ type_ start__ end____ width___ exp.time_
  2 omega -116.00   -5.00   0.6000    1.0000
omega____ theta____ kappa____ phi______ frames
    -      -37.7307  -57.0000  -30.0000 185

#__ type_ start__ end____ width___ exp.time_
  3 omega -122.00   19.00   0.6000    1.0000
omega____ theta____ kappa____ phi______ frames
    -      -37.7307  -19.0000   60.0000 235

#__ type_ start__ end____ width___ exp.time_
  4 omega -122.00   -2.00   0.6000    1.0000
omega____ theta____ kappa____ phi______ frames
    -      -37.7307  -77.0000  -90.0000 200

#__ type_ start__ end____ width___ exp.time_
  5 omega  -40.00   69.20   0.6000    1.0000
omega____ theta____ kappa____ phi______ frames
    -       37.7307  -57.0000 -120.0000 182

#__ type_ start__ end____ width___ exp.time_
  6 omega   71.00  177.20   0.6000    7.0000
omega____ theta____ kappa____ phi______ frames
    -      106.7524   77.0000  -30.0000 177

#__ type_ start__ end____ width___ exp.time_
  7 omega   71.00  177.20   0.6000    7.0000
omega____ theta____ kappa____ phi______ frames
    -      106.7524   77.0000  -60.0000 177

#__ type_ start__ end____ width___ exp.time_
  8 omega   76.00  178.00   0.6000    7.0000
omega____ theta____ kappa____ phi______ frames
    -      106.7524   45.0000  -60.0000 170

#__ type_ start__ end____ width___ exp.time_
  9 omega   74.00  177.20   0.6000    7.0000
omega____ theta____ kappa____ phi______ frames
    -      106.7524   61.0000  -60.0000 172

#__ type_ start__ end____ width___ exp.time_
 10 omega   74.00  177.20   0.6000    7.0000
omega____ theta____ kappa____ phi______ frames
    -      106.7524   61.0000 -120.0000 172

#__ type_ start__ end____ width___ exp.time_
 11 omega   76.00  178.00   0.6000    7.0000
omega____ theta____ kappa____ phi______ frames
    -      106.7524   45.0000   30.0000 170

#__ type_ start__ end____ width___ exp.time_
 12 omega   28.00   97.00   0.6000    7.0000
omega____ theta____ kappa____ phi______ frames
    -      106.7524  -45.0000   30.0000 115

#__ type_ start__ end____ width___ exp.time_
 13 omega   74.00  177.20   0.6000    7.0000
omega____ theta____ kappa____ phi______ frames
    -      106.7524   61.0000  -30.0000 172

#__ type_ start__ end____ width___ exp.time_
 14 omega   20.00  108.20   0.6000    7.0000
omega____ theta____ kappa____ phi______ frames
    -      106.7524  -94.0000 -120.0000 147

#__ type_ start__ end____ width___ exp.time_
 15 omega   71.00  177.20   0.6000    7.0000
omega____ theta____ kappa____ phi______ frames
    -      106.7524   77.0000  -90.0000 177

#__ type_ start__ end____ width___ exp.time_
 16 omega   71.00  177.20   0.6000    7.0000
omega____ theta____ kappa____ phi______ frames
    -      106.7524   77.0000 -120.0000 177

#__ type_ start__ end____ width___ exp.time_
 17 omega   74.00  177.20   0.6000    7.0000
omega____ theta____ kappa____ phi______ frames
    -      106.7524   61.0000  -90.0000 172

#__ type_ start__ end____ width___ exp.time_
 18 omega   74.00  177.20   0.6000    7.0000
omega____ theta____ kappa____ phi______ frames
    -      106.7524   61.0000    0.0000 172

#__ type_ start__ end____ width___ exp.time_
 19 omega   76.00  178.00   0.6000    7.0000
omega____ theta____ kappa____ phi______ frames
    -      106.7524   45.0000  -30.0000 170

#__ type_ start__ end____ width___ exp.time_
 20 omega   26.00   89.60   0.6000    7.0000
omega____ theta____ kappa____ phi______ frames
    -      106.7524  -30.0000  -90.0000 106

#__ type_ start__ end____ width___ exp.time_
 21 omega   71.00  177.20   0.6000    7.0000
omega____ theta____ kappa____ phi______ frames
    -      106.7524   77.0000    0.0000 177

#__ type_ start__ end____ width___ exp.time_
 22 omega   25.00  115.00   0.6000    7.0000
omega____ theta____ kappa____ phi______ frames
    -      106.7524 -111.0000   60.0000 150

#__ type_ start__ end____ width___ exp.time_
 23 omega -116.00   -5.00   0.6000    1.0000
omega____ theta____ kappa____ phi______ frames
    -      -37.7307  -57.0000 -120.0000 185

#__ type_ start__ end____ width___ exp.time_
 24 omega -122.00   -2.00   0.6000    1.0000
omega____ theta____ kappa____ phi______ frames
    -      -37.7307  -77.0000   90.0000 200

#__ type_ start__ end____ width___ exp.time_
 25 omega  -49.00   41.00   0.6000    1.0000
omega____ theta____ kappa____ phi______ frames
    -      -37.7307   37.0000  150.0000 150

#__ type_ start__ end____ width___ exp.time_
 26 omega -116.00   -5.00   0.6000    1.0000
omega____ theta____ kappa____ phi______ frames
    -      -37.7307  -57.0000  150.0000 185

#__ type_ start__ end____ width___ exp.time_
 27 omega  -49.00   41.00   0.6000    1.0000
omega____ theta____ kappa____ phi______ frames
    -      -37.7307   37.0000    0.0000 150

#__ type_ start__ end____ width___ exp.time_
 28 omega   57.00  129.00   0.6000    1.0000
omega____ theta____ kappa____ phi______ frames
    -       37.7307  178.0000  150.0000 120

#__ type_ start__ end____ width___ exp.time_
 29 omega    2.00  122.00   0.6000    1.0000
omega____ theta____ kappa____ phi______ frames
    -       37.7307   77.0000 -180.0000 200

#__ type_ start__ end____ width___ exp.time_
 30 omega   71.00  177.20   0.6000    7.0000
omega____ theta____ kappa____ phi______ frames
    -      106.7524   77.0000 -180.0000 177

#__ type_ start__ end____ width___ exp.time_
 31 omega   28.00   97.00   0.6000    7.0000
omega____ theta____ kappa____ phi______ frames
    -      106.7524  -45.0000 -120.0000 115

#__ type_ start__ end____ width___ exp.time_
 32 omega   71.00  122.60   0.6000    7.0000
omega____ theta____ kappa____ phi______ frames
    -      106.7524   65.0000   61.8081 86

#__ type_ start__ end____ width___ exp.time_
 33 omega   26.00  177.20   0.6000    7.0000
omega____ theta____ kappa____ phi______ frames
    -      106.7524   15.0000 -180.0000 252
;
_diffrn_measurement_device 'four-circle diffractometer'
_diffrn_measurement_device_type 'SuperNova, Dual, Cu at zero, Atlas'
_diffrn_measurement_method '\w scans'
_diffrn_orient_matrix_UB_11 0.0211234000
_diffrn_orient_matrix_UB_12 0.0730286000
_diffrn_orient_matrix_UB_13 -0.1259404000
_diffrn_orient_matrix_UB_21 -0.1709302000
_diffrn_orient_matrix_UB_22 -0.0591214000
_diffrn_orient_matrix_UB_23 -0.0357228000
_diffrn_orient_matrix_UB_31 -0.0509226000
_diffrn_orient_matrix_UB_32 0.2287035000
_diffrn_orient_matrix_UB_33 0.0311436000
_diffrn_radiation_monochromator mirror
_diffrn_radiation_probe x-ray
_diffrn_radiation_type 'Cu K\a'
_diffrn_radiation_wavelength 1.54184
_diffrn_reflns_av_R_equivalents 0.0690
_diffrn_reflns_av_unetI/netI 0.0393
_diffrn_reflns_limit_h_max 10
_diffrn_reflns_limit_h_min -10
_diffrn_reflns_limit_k_max 7
_diffrn_reflns_limit_k_min -7
_diffrn_reflns_limit_l_max 13
_diffrn_reflns_limit_l_min -13
_diffrn_reflns_number 9996
_diffrn_reflns_theta_full 67.00
_diffrn_reflns_theta_max 67.00
_diffrn_reflns_theta_min 3.86
_diffrn_source 'sealed X-ray tube'
_diffrn_source_type 'SuperNova (Cu) X-ray Source'
_exptl_absorpt_coefficient_mu 0.766
_exptl_absorpt_correction_T_max 1.00000
_exptl_absorpt_correction_T_min 0.41399
_exptl_absorpt_correction_type multi-scan
_exptl_absorpt_process_details
;
CrysAlisPro, Agilent Technologies,
Version 1.171.37.31 (release 14-01-2014 CrysAlis171 .NET)
(compiled Jan 14 2014,18:38:05)
Empirical absorption correction using spherical harmonics,
 implemented in SCALE3 ABSPACK scaling algorithm.
Empirical absorption correction using spherical harmonics,
 implemented in SCALE3 ABSPACK scaling algorithm.
;
_exptl_crystal_colour 'light colourless'
_exptl_crystal_colour_modifier light
_exptl_crystal_colour_primary colourless
_exptl_crystal_density_diffrn 1.305
_exptl_crystal_density_method 'not measured'
_exptl_crystal_description needle
_exptl_crystal_F_000 252
_exptl_crystal_size_max 0.5590
_exptl_crystal_size_mid 0.1000
_exptl_crystal_size_min 0.0726
_refine_diff_density_max 0.286
_refine_diff_density_min -0.219
_refine_diff_density_rms 0.070
_refine_ls_abs_structure_details 'Flack H D (1983), Acta Cryst. A39, 876-881'
_refine_ls_abs_structure_Flack -0.2(3)
_refine_ls_extinction_method none
_refine_ls_goodness_of_fit_ref 1.051
_refine_ls_hydrogen_treatment mixed
_refine_ls_matrix_type full
_refine_ls_number_parameters 167
_refine_ls_number_reflns 2130
_refine_ls_number_restraints 1
_refine_ls_restrained_S_all 1.051
_refine_ls_R_factor_all 0.0585
_refine_ls_R_factor_gt 0.0541
_refine_ls_shift/su_max 0.005
_refine_ls_shift/su_mean 0.001
_refine_ls_structure_factor_coef Fsqd
_refine_ls_weighting_details 'calc w=1/[\s^2^(Fo^2^)+(0.1023P)^2^+0.0000P] where P=(Fo^2^+2Fc^2^)/3'
_refine_ls_weighting_scheme calc
_refine_ls_wR_factor_gt 0.1324
_refine_ls_wR_factor_ref 0.1369
_reflns_number_gt 1941
_reflns_number_total 2130
_reflns_threshold_expression >2sigma(I)
_cod_data_source_file c6cc03539f2.cif
_cod_data_source_block str1709
_cod_database_code 7124676
_chemical_oxdiff_formula 'C14 H11 N O2'
_reflns_odcompleteness_completeness 99.84
_reflns_odcompleteness_iscentric 1
_reflns_odcompleteness_theta 66.97

loop_
_space_group_symop_id
_space_group_symop_operation_xyz
1 'x, y, z'
2 '-x, y+1/2, -z'

loop_
_atom_site_label
_atom_site_type_symbol
_atom_site_fract_x
_atom_site_fract_y
_atom_site_fract_z
_atom_site_U_iso_or_equiv
_atom_site_adp_type
_atom_site_occupancy
_atom_site_symmetry_multiplicity
_atom_site_calc_flag
_atom_site_refinement_flags
O9 O -0.94886(19) -0.4701(3) -0.78273(16) 0.0417(5) Uani 1 1 d .
O18 O -0.84012(19) -0.5662(4) -1.06363(13) 0.0447(4) Uani 1 1 d .
O17 O -1.06991(18) -0.5621(4) -0.99943(16) 0.0487(5) Uani 1 1 d .
N16 N -0.9281(2) -0.5648(4) -0.98430(15) 0.0360(4) Uani 1 1 d .
C15 C -0.6280(3) -0.3294(5) -0.81490(19) 0.0400(5) Uani 1 1 d .
H15 H -0.6984 -0.2193 -0.7963 0.048 Uiso 1 1 calc R
C7 C -0.9423(3) -0.7029(4) -0.7802(2) 0.0368(5) Uani 1 1 d .
C10 C -0.6839(2) -0.5298(4) -0.85075(18) 0.0344(6) Uani 1 1 d .
C1 C -0.8712(3) -0.8135(5) -0.67362(19) 0.0419(6) Uani 1 1 d .
C14 C -0.4690(3) -0.2910(5) -0.8065(2) 0.0473(6) Uani 1 1 d .
H14 H -0.4302 -0.1541 -0.7821 0.057 Uiso 1 1 calc R
C13 C -0.3665(3) -0.4513(6) -0.8334(2) 0.0502(7) Uani 1 1 d .
H13 H -0.2574 -0.4245 -0.8270 0.060 Uiso 1 1 calc R
C11 C -0.5811(3) -0.6901(5) -0.8782(2) 0.0424(6) Uani 1 1 d .
H11 H -0.6190 -0.8272 -0.9030 0.051 Uiso 1 1 calc R
C8 C -0.8537(2) -0.5714(5) -0.85874(17) 0.0337(5) Uani 1 1 d .
C2 C -0.9275(4) -1.0135(5) -0.6487(2) 0.0494(7) Uani 1 1 d .
H2 H -1.0081 -1.0761 -0.6987 0.059 Uiso 1 1 calc R
C12 C -0.4217(3) -0.6481(5) -0.8690(2) 0.0495(7) Uani 1 1 d .
H12 H -0.3507 -0.7573 -0.8877 0.059 Uiso 1 1 calc R
C6 C -0.7532(4) -0.7210(6) -0.6007(2) 0.0561(8) Uani 1 1 d .
H6 H -0.7144 -0.5824 -0.6174 0.067 Uiso 1 1 calc R
C3 C -0.8667(4) -1.1246(6) -0.5503(3) 0.0649(9) Uani 1 1 d .
H3 H -0.9064 -1.2621 -0.5326 0.078 Uiso 1 1 calc R
C5 C -0.6926(4) -0.8342(8) -0.5030(3) 0.0748(11) Uani 1 1 d .
H5 H -0.6118 -0.7728 -0.4527 0.090 Uiso 1 1 calc R
C4 C -0.7492(5) -1.0346(8) -0.4789(3) 0.0751(11) Uani 1 1 d .
H4 H -0.7066 -1.1112 -0.4124 0.090 Uiso 1 1 calc R
H7 H -1.044(3) -0.765(4) -0.8180(19) 0.024(5) Uiso 1 1 d .

loop_
_atom_site_aniso_label
_atom_site_aniso_U_11
_atom_site_aniso_U_22
_atom_site_aniso_U_33
_atom_site_aniso_U_23
_atom_site_aniso_U_13
_atom_site_aniso_U_12
O9 0.0327(7) 0.0434(12) 0.0502(9) -0.0072(8) 0.0103(6) 0.0011(7)
O18 0.0418(8) 0.0542(12) 0.0384(7) 0.0030(9) 0.0058(6) 0.0040(8)
O17 0.0293(7) 0.0601(14) 0.0555(9) 0.0061(10) -0.0051(6) -0.0012(8)
N16 0.0328(9) 0.0341(12) 0.0405(9) 0.0020(9) -0.0012(7) 0.0011(8)
C15 0.0349(11) 0.0400(16) 0.0453(11) 0.0026(11) 0.0043(9) -0.0002(10)
C7 0.0331(11) 0.0361(15) 0.0418(11) -0.0051(10) 0.0077(9) -0.0024(9)
C10 0.0277(10) 0.0419(16) 0.0341(9) 0.0029(9) 0.0049(7) 0.0001(9)
C1 0.0445(11) 0.0465(16) 0.0366(10) -0.0030(11) 0.0141(9) -0.0009(11)
C14 0.0395(12) 0.0503(18) 0.0514(12) 0.0027(13) -0.0001(9) -0.0102(12)
C13 0.0289(10) 0.075(2) 0.0471(13) 0.0134(13) 0.0028(9) -0.0024(12)
C11 0.0373(12) 0.0474(16) 0.0422(11) -0.0027(11) 0.0022(9) 0.0056(11)
C8 0.0294(9) 0.0364(13) 0.0351(9) -0.0028(10) 0.0023(7) 0.0019(10)
C2 0.0632(15) 0.048(2) 0.0389(12) -0.0025(11) 0.0159(11) -0.0023(12)
C12 0.0344(12) 0.065(2) 0.0497(12) 0.0043(12) 0.0080(10) 0.0118(12)
C6 0.0601(17) 0.064(2) 0.0445(13) 0.0038(13) 0.0030(12) -0.0121(14)
C3 0.096(2) 0.053(2) 0.0484(14) 0.0034(13) 0.0232(15) 0.0042(16)
C5 0.080(2) 0.100(3) 0.0429(13) 0.0068(18) -0.0044(13) -0.009(2)
C4 0.101(3) 0.084(3) 0.0415(13) 0.0126(17) 0.0087(15) 0.014(2)

loop_
_atom_type_symbol
_atom_type_description
_atom_type_scat_dispersion_real
_atom_type_scat_dispersion_imag
_atom_type_scat_source
C C 0.0181 0.0091 'International Tables Vol C Tables 4.2.6.8 and 6.1.1.4'
H H 0.0000 0.0000 'International Tables Vol C Tables 4.2.6.8 and 6.1.1.4'
N N 0.0311 0.0180 'International Tables Vol C Tables 4.2.6.8 and 6.1.1.4'
O O 0.0492 0.0322 'International Tables Vol C Tables 4.2.6.8 and 6.1.1.4'

loop_
_exptl_crystal_face_index_h
_exptl_crystal_face_index_k
_exptl_crystal_face_index_l
_exptl_crystal_face_perp_dist
_exptl_oxdiff_crystal_face_indexfrac_h
_exptl_oxdiff_crystal_face_indexfrac_k
_exptl_oxdiff_crystal_face_indexfrac_l
_exptl_oxdiff_crystal_face_x
_exptl_oxdiff_crystal_face_y
_exptl_oxdiff_crystal_face_z
5 0 2 0.0517 5.0011 -0.0037 1.9936 -0.1457 -0.9258 -0.1934
-5 0 -2 0.0483 -5.0011 0.0037 -1.9936 0.1457 0.9258 0.1934
-4 -2 -3 0.1127 -4.0039 -1.9977 -2.9927 0.1464 0.9094 -0.3462
5 1 -2 0.0524 5.0035 0.9965 -2.0042 0.4309 -0.8426 -0.0893
-5 0 3 0.0462 -5.0021 0.0039 3.0029 -0.4836 0.7475 0.3491
-5 -2 2 0.1099 -5.0052 -1.9968 2.0048 -0.5040 0.9020 -0.1394
5 -1 -3 0.1479 5.0005 -1.0042 -3.0023 0.4104 -0.6881 -0.5778
2 1 -7 0.0472 2.0036 0.9985 -6.9978 0.9965 -0.1515 -0.0916
2 -1 -7 0.1137 2.0004 -1.0021 -6.9965 0.8502 -0.0327 -0.5489
-2 -1 7 0.0254 -2.0036 -0.9985 6.9978 -0.9965 0.1515 0.0916
-2 0 7 0.0349 -2.0020 0.0018 6.9972 -0.9234 0.0921 0.3203
2 1 7 0.0511 2.0008 0.9991 6.9925 -0.7654 -0.6509 0.3444
-3 0 -6 0.0581 -2.9997 0.0020 -5.9928 0.6915 0.7267 -0.0334

loop_
_geom_angle_atom_site_label_1
_geom_angle_atom_site_label_2
_geom_angle_atom_site_label_3
_geom_angle
C8 O9 C7 62.38(17)
O18 N16 C8 117.48(17)
O17 N16 O18 124.14(17)
O17 N16 C8 118.37(16)
C14 C15 C10 119.6(2)
O9 C7 C1 119.4(2)
O9 C7 C8 56.87(16)
C8 C7 C1 124.04(19)
C15 C10 C8 119.5(2)
C11 C10 C15 120.2(2)
C11 C10 C8 120.3(2)
C2 C1 C7 117.4(2)
C2 C1 C6 120.2(3)
C6 C1 C7 122.4(3)
C13 C14 C15 120.2(3)
C12 C13 C14 120.1(2)
C10 C11 C12 119.3(3)
O9 C8 N16 110.79(17)
O9 C8 C7 60.76(15)
O9 C8 C10 120.47(19)
C7 C8 N16 113.14(19)
C7 C8 C10 127.86(19)
C10 C8 N16 113.11(16)
C1 C2 C3 120.2(3)
C13 C12 C11 120.6(3)
C1 C6 C5 119.1(3)
C4 C3 C2 119.7(3)
C4 C5 C6 120.4(3)
C3 C4 C5 120.4(3)

loop_
_geom_bond_atom_site_label_1
_geom_bond_atom_site_label_2
_geom_bond_distance
O9 C7 1.451(3)
O9 C8 1.393(3)
O18 N16 1.228(2)
O17 N16 1.219(2)
N16 C8 1.533(3)
C15 C10 1.389(4)
C15 C14 1.385(3)
C7 C1 1.494(4)
C7 C8 1.474(3)
C10 C11 1.386(4)
C10 C8 1.479(3)
C1 C2 1.375(4)
C1 C6 1.390(4)
C14 C13 1.383(4)
C13 C12 1.366(5)
C11 C12 1.392(4)
C2 C3 1.392(4)
C6 C5 1.392(5)
C3 C4 1.371(6)
C5 C4 1.376(7)
